data_1558822
loop_
_publ_author_name
'Biggins, Naomi'
'Ziebel, Michael E.'
'Gonzalez, Miguel'
'Long, Jeffrey R.'

_publ_section_title
;
 Crystallographic Characterization of the Metal--Organic Framework
 Fe2(bdp)3 upon Reductive Cation Insertion
;
_journal_name_full 'Chemical Science'
_journal_paper_doi 10.1039/D0SC03383A
_journal_year 2020
_chemical_formula_moiety '0.13(C288 H192 Fe16 N96), 4(C0.86 H2 N0.29 O0.29)'
_chemical_formula_sum 'C39.44 H32.02 Fe2 N13.14 O1.15'
_chemical_formula_weight 820.08
_chemical_name_common Fe2(bdp)3(DMF)0.58
_chemical_name_systematic Fe2(bdp)3
_space_group_crystal_system orthorhombic
_space_group_IT_number 70
_space_group_name_Hall '-F 2uv 2vw'
_space_group_name_H-M_alt 'F d d d :2'
_atom_sites_solution_hydrogens geom
_audit_creation_date 2019-09-18
_audit_creation_method
;
Olex2 1.2
(compiled May 18 2018 14:05:52 for OlexSys, GUI svn.r5506)
;
_audit_update_record
;
2020-06-17 deposited with the CCDC.	2020-08-10 downloaded from the CCDC.
;
_cell_angle_alpha 90
_cell_angle_beta 90
_cell_angle_gamma 90
_cell_formula_units_Z 8
_cell_length_a 7.0648(4)
_cell_length_b 26.4382(14)
_cell_length_c 45.215(3)
_cell_measurement_reflns_used 5036
_cell_measurement_temperature 100(2)
_cell_measurement_theta_max 37.74
_cell_measurement_theta_min 3.76
_cell_volume 8445.3(9)
_computing_cell_refinement 'SAINT V8.38A (Bruker-AXS, Madison WI, 2016)'
_computing_data_collection 'Bruker APEX3 Bruker-AXS, Madison WI'
_computing_data_reduction 'SAINT V8.38A (Bruker-AXS, Madison WI, 2016)'
_computing_molecular_graphics 'Olex2 (Dolomanov et al., 2009)'
_computing_publication_material 'Olex2 (Dolomanov et al., 2009)'
_computing_structure_refinement 'ShelXL (Sheldrick, 2015)'
_computing_structure_solution 'SHELXT (Sheldrick, 2015)'
_diffrn_ambient_temperature 100(2)
_diffrn_detector_area_resol_mean 7.39
_diffrn_measured_fraction_theta_full 1.000
_diffrn_measured_fraction_theta_max 1.000
_diffrn_measurement_device_type 'Bruker D8 with PHOTON II detector'
_diffrn_measurement_method '\f and \w shutterless scans'
_diffrn_radiation_monochromator 'silicon 111'
_diffrn_radiation_type synchrotron
_diffrn_radiation_wavelength 0.8856
_diffrn_reflns_av_R_equivalents 0.0979
_diffrn_reflns_av_unetI/netI 0.0468
_diffrn_reflns_Laue_measured_fraction_full 1.000
_diffrn_reflns_Laue_measured_fraction_max 1.000
_diffrn_reflns_limit_h_max 8
_diffrn_reflns_limit_h_min -8
_diffrn_reflns_limit_k_max 30
_diffrn_reflns_limit_k_min -30
_diffrn_reflns_limit_l_max 52
_diffrn_reflns_limit_l_min -52
_diffrn_reflns_number 22769
_diffrn_reflns_point_group_measured_fraction_full 1.000
_diffrn_reflns_point_group_measured_fraction_max 1.000
_diffrn_reflns_theta_full 30.981
_diffrn_reflns_theta_max 30.981
_diffrn_reflns_theta_min 2.224
_diffrn_source 'Advanced Light Source station 11.3.1'
_diffrn_standards_number 0
_exptl_absorpt_coefficient_mu 1.327
_exptl_absorpt_correction_T_max 0.982
_exptl_absorpt_correction_T_min 0.791
_exptl_absorpt_correction_type multi-scan
_exptl_absorpt_process_details
;
SADABS-2016/2 (Bruker,2016) was used for absorption correction.
wR2(int) was 0.1389 before and 0.0763 after correction.
The Ratio of minimum to maximum transmission is 0.8053.
The \l/2 correction factor is Not present.
;
_exptl_crystal_colour 'dark yellow'
_exptl_crystal_density_diffrn 1.290
_exptl_crystal_density_method 'not measured'
_exptl_crystal_description 'tapered rod'
_exptl_crystal_F_000 3374
_exptl_crystal_size_max 0.056
_exptl_crystal_size_mid 0.014
_exptl_crystal_size_min 0.014
_refine_diff_density_max 2.622
_refine_diff_density_min -0.577
_refine_diff_density_rms 0.142
_refine_ls_extinction_method none
_refine_ls_goodness_of_fit_ref 1.141
_refine_ls_hydrogen_treatment constr
_refine_ls_matrix_type full
_refine_ls_number_parameters 189
_refine_ls_number_reflns 1749
_refine_ls_number_restraints 106
_refine_ls_restrained_S_all 1.114
_refine_ls_R_factor_all 0.0857
_refine_ls_R_factor_gt 0.0718
_refine_ls_shift/su_max 0.001
_refine_ls_shift/su_mean 0.000
_refine_ls_structure_factor_coef Fsqd
_refine_ls_weighting_details 'w=1/[\s^2^(Fo^2^)+(0.1139P)^2^+128.2064P] where P=(Fo^2^+2Fc^2^)/3'
_refine_ls_weighting_scheme calc
_refine_ls_wR_factor_gt 0.2025
_refine_ls_wR_factor_ref 0.2123
_reflns_Friedel_coverage 0.000
_reflns_number_gt 1428
_reflns_number_total 1749
_reflns_threshold_expression 'I > 2\s(I)'
_cod_data_source_file d0sc03383a2.cif
_cod_data_source_block Fe2(bdp)3
_cod_original_sg_symbol_H-M 'F d d d'
_cod_database_code 1558822
_shelx_shelxl_version_number 2018/3
_shelx_space_group_comment
;
The symmetry employed for this shelxl refinement is uniquely defined
by the following loop, which should always be used as a source of
symmetry information in preference to the above space-group names.
They are only intended as comments.
;
_shelx_estimated_absorpt_t_max 0.982
_shelx_estimated_absorpt_t_min 0.929
_olex2_refinement_description
;
1. Fixed Uiso
 At 1.2 times of:
  All C(H) groups, All C(H,H,H,H,H,H) groups
2. Restrained distances
 N4-C14
 1.327 with sigma of 0.06
 C14-O1
 1.231 with sigma of 0.06
 N4-C15
 1.44 with sigma of 0.05
 C16-N4
 1.441 with sigma of 0.05
 C15-C14
 2.41 with sigma of 0.08
 C16-C14
 2.41 with sigma of 0.08
3. Restrained planarity
 C15, N4, C16, C14
 with sigma of 0.1
4. Uiso/Uaniso restraints and constraints
C5 \\sim C4 \\sim C13 \\sim C11 \\sim C10 \\sim C12: within 2A with sigma of
0.04 and sigma for terminal atoms of 0.08
O1 \\sim C14 \\sim N4 \\sim C15 \\sim C16: within 2A with sigma of 0.04 and
sigma for terminal atoms of 0.08
5. Rigid body (RIGU) restrains
 C5, C4, C11, C10, C12, C13
 with sigma for 1-2 distances of 0.004 and sigma for 1-3 distances of 0.004
 O1, N4, C16, C15, C14
 with sigma for 1-2 distances of 0.004 and sigma for 1-3 distances of 0.004
6. Others
 Sof(H16C)=Sof(H16D)=Sof(H16E)=Sof(H16F)=Sof(H16B)=Sof(H16A)=Sof(H15F)=
 Sof(H15A)=Sof(H15C)=Sof(H15B)=Sof(H15E)=Sof(H15D)=0.5*FVAR(2)
 Sof(C16)=Sof(N4)=Sof(C14)=Sof(H14)=Sof(O1)=Sof(C15)=FVAR(1)
 Sof(C12)=Sof(H12)=Sof(C13)=Sof(H13)=1-FVAR(2)
 Sof(C11)=Sof(H11)=Sof(C10)=Sof(H10)=FVAR(2)
 Fixed Sof: C5(0.5) H5(0.5) C4(0.5) H4(0.5)
7.a Aromatic/amide H refined with riding coordinates:
 C7(H7), C6(H6), C1(H1), C12(H12), C5(H5), C11(H11), C13(H13), C10(H10),
 C4(H4), C14(H14)
7.b Disordered Me refined with riding coordinates:
 C16(H16C,H16D,H16E,H16F,H16B,H16A), C15(H15F,H15A,H15C,H15B,H15E,H15D)
;
_olex2_submission_special_instructions 'No special instructions were received'

loop_
_space_group_symop_operation_xyz
'x, y, z'
'-x+3/4, -y+3/4, z'
'-x+3/4, y, -z+3/4'
'x, -y+3/4, -z+3/4'
'x, y+1/2, z+1/2'
'-x+3/4, -y+5/4, z+1/2'
'-x+3/4, y+1/2, -z+5/4'
'x, -y+5/4, -z+5/4'
'x+1/2, y, z+1/2'
'-x+5/4, -y+3/4, z+1/2'
'-x+5/4, y, -z+5/4'
'x+1/2, -y+3/4, -z+5/4'
'x+1/2, y+1/2, z'
'-x+5/4, -y+5/4, z'
'-x+5/4, y+1/2, -z+3/4'
'x+1/2, -y+5/4, -z+3/4'
'-x, -y, -z'
'x-3/4, y-3/4, -z'
'x-3/4, -y, z-3/4'
'-x, y-3/4, z-3/4'
'-x, -y+1/2, -z+1/2'
'x-3/4, y-1/4, -z+1/2'
'x-3/4, -y+1/2, z-1/4'
'-x, y-1/4, z-1/4'
'-x+1/2, -y, -z+1/2'
'x-1/4, y-3/4, -z+1/2'
'x-1/4, -y, z-1/4'
'-x+1/2, y-3/4, z-1/4'
'-x+1/2, -y+1/2, -z'
'x-1/4, y-1/4, -z'
'x-1/4, -y+1/2, z-3/4'
'-x+1/2, y-1/4, z-3/4'

loop_
_atom_site_label
_atom_site_type_symbol
_atom_site_fract_x
_atom_site_fract_y
_atom_site_fract_z
_atom_site_U_iso_or_equiv
_atom_site_adp_type
_atom_site_occupancy
_atom_site_site_symmetry_order
_atom_site_calc_flag
_atom_site_refinement_flags_posn
_atom_site_refinement_flags_adp
_atom_site_refinement_flags_occupancy
_atom_site_disorder_assembly
_atom_site_disorder_group
Fe01 Fe 0.375000 0.375000 0.62147(2) 0.0132(4) Uani 1 2 d S T P . .
N1 N 0.5318(6) 0.43549(15) 0.62156(9) 0.0161(9) Uani 1 1 d . . . . .
N2 N 0.2108(6) 0.40460(15) 0.59175(9) 0.0176(10) Uani 1 1 d . . . . .
N3 N 0.0211(6) 0.40650(15) 0.59701(9) 0.0161(9) Uani 1 1 d . . . . .
C7 C -0.0575(8) 0.4316(2) 0.57425(11) 0.0226(12) Uani 1 1 d . . . . .
H7 H -0.189014 0.438372 0.572377 0.027 Uiso 1 1 calc R . . . .
C6 C 0.2459(7) 0.4273(2) 0.56624(11) 0.0223(12) Uani 1 1 d . . . . .
H6 H 0.367700 0.430222 0.557504 0.027 Uiso 1 1 calc R . . . .
C1 C 0.4751(8) 0.48368(19) 0.61959(12) 0.0225(12) Uani 1 1 d . . . . .
H1 H 0.349725 0.494183 0.615124 0.027 Uiso 1 1 calc R . . . .
C8 C 0.0783(8) 0.4463(2) 0.55391(12) 0.0240(12) Uani 1 1 d . . . . .
C2 C 0.625000 0.5160(3) 0.625000 0.0251(18) Uani 1 2 d S T P . .
C9 C 0.0415(8) 0.4735(2) 0.52633(12) 0.0278(13) Uani 1 1 d . . . . .
C3 C 0.625000 0.5717(3) 0.625000 0.0302(19) Uani 1 2 d S T P . .
C12 C -0.132(3) 0.4697(12) 0.5123(5) 0.037(6) Uani 0.31(2) 1 d . U . A 1
H12 H -0.223116 0.446813 0.520138 0.044 Uiso 0.31(2) 1 calc R . . A 1
C5 C 0.463(3) 0.6524(7) 0.6174(4) 0.036(4) Uani 0.5 1 d . U . B -1
H5 H 0.351152 0.670307 0.612506 0.043 Uiso 0.5 1 calc R . . B -1
C11 C -0.1653(15) 0.5270(5) 0.4970(2) 0.038(3) Uani 0.69(2) 1 d . U . A 2
H11 H -0.280648 0.545199 0.495332 0.045 Uiso 0.69(2) 1 calc R . . A 2
C13 C -0.182(3) 0.4977(12) 0.4871(5) 0.034(6) Uani 0.31(2) 1 d . U . A 1
H13 H -0.307442 0.496989 0.479471 0.041 Uiso 0.31(2) 1 calc R . . A 1
C10 C -0.1248(14) 0.5011(5) 0.5230(2) 0.038(3) Uani 0.69(2) 1 d . U . A 2
H10 H -0.212683 0.502390 0.538914 0.045 Uiso 0.69(2) 1 calc R . . A 2
C4 C 0.466(3) 0.5987(7) 0.6169(4) 0.041(5) Uani 0.5 1 d . U . B -1
H4 H 0.355500 0.580906 0.610772 0.050 Uiso 0.5 1 calc R . . B -1
C16 C -0.123(9) 0.3637(18) 0.4523(10) 0.15(2) Uani 0.286(14) 1 d D U . C -1
H16C H -0.069850 0.369513 0.432554 0.174 Uiso 0.143(7) 1 calc R . . C -1
H16D H -0.197546 0.332473 0.452190 0.174 Uiso 0.143(7) 1 calc R . . C -1
H16E H -0.203917 0.392213 0.457808 0.174 Uiso 0.143(7) 1 calc R . . C -1
H16F H -0.244359 0.359953 0.462480 0.174 Uiso 0.143(7) 1 calc R . . C -1
H16B H -0.116663 0.396993 0.442844 0.174 Uiso 0.143(7) 1 calc R . . C -1
H16A H -0.110292 0.337253 0.437227 0.174 Uiso 0.143(7) 1 calc R . . C -1
N4 N 0.023(6) 0.3592(11) 0.4725(8) 0.116(12) Uani 0.286(14) 1 d D U . C -1
C14 C 0.050(6) 0.3521(14) 0.4993(8) 0.094(11) Uani 0.286(14) 1 d D U . C -1
H14 H -0.054728 0.362390 0.511063 0.112 Uiso 0.286(14) 1 calc R . . C -1
O1 O 0.180(4) 0.3348(13) 0.5144(7) 0.119(12) Uani 0.286(14) 1 d D U . C -1
C15 C 0.194(9) 0.369(3) 0.4561(12) 0.20(3) Uani 0.286(14) 1 d D U . C -1
H15F H 0.163267 0.374492 0.435248 0.241 Uiso 0.143(7) 1 calc R . . C -1
H15A H 0.255471 0.399563 0.464063 0.241 Uiso 0.143(7) 1 calc R . . C -1
H15C H 0.280138 0.340282 0.458033 0.241 Uiso 0.143(7) 1 calc R . . C -1
H15B H 0.302650 0.368399 0.469647 0.241 Uiso 0.143(7) 1 calc R . . C -1
H15E H 0.210447 0.343328 0.440833 0.241 Uiso 0.143(7) 1 calc R . . C -1
H15D H 0.185779 0.402609 0.446863 0.241 Uiso 0.143(7) 1 calc R . . C -1

loop_
_atom_site_aniso_label
_atom_site_aniso_U_11
_atom_site_aniso_U_22
_atom_site_aniso_U_33
_atom_site_aniso_U_23
_atom_site_aniso_U_13
_atom_site_aniso_U_12
Fe01 0.0157(6) 0.0109(6) 0.0130(6) 0.000 0.000 -0.0003(4)
N1 0.019(2) 0.013(2) 0.017(2) 0.0012(16) 0.0024(17) 0.0006(18)
N2 0.020(2) 0.015(2) 0.018(2) 0.0029(17) -0.0015(18) 0.0015(19)
N3 0.013(2) 0.018(2) 0.018(2) 0.0022(17) -0.0009(17) -0.0015(18)
C7 0.026(3) 0.023(3) 0.019(3) 0.007(2) -0.002(2) 0.005(2)
C6 0.021(3) 0.026(3) 0.020(3) 0.001(2) 0.004(2) 0.000(2)
C1 0.023(3) 0.015(3) 0.030(3) 0.002(2) -0.003(2) 0.005(2)
C8 0.026(3) 0.026(3) 0.020(3) 0.002(2) 0.000(2) 0.004(2)
C2 0.027(4) 0.019(4) 0.030(4) 0.000 0.001(3) 0.000
C9 0.025(3) 0.034(3) 0.024(3) 0.008(2) 0.000(2) 0.000(3)
C3 0.033(5) 0.015(4) 0.042(5) 0.000 0.003(4) 0.000
C12 0.034(10) 0.048(15) 0.028(10) 0.017(10) -0.002(8) -0.016(10)
C5 0.026(8) 0.018(5) 0.065(12) 0.002(10) -0.012(9) 0.004(5)
C11 0.035(6) 0.046(8) 0.033(5) 0.014(5) 0.001(4) 0.007(5)
C13 0.024(9) 0.048(14) 0.031(10) 0.017(10) -0.005(8) -0.015(10)
C10 0.035(5) 0.049(8) 0.028(5) 0.015(5) 0.013(4) 0.011(5)
C4 0.044(10) 0.018(5) 0.063(12) 0.007(10) -0.018(10) -0.004(6)
C16 0.19(3) 0.10(4) 0.15(3) 0.09(3) -0.08(3) -0.05(3)
N4 0.14(2) 0.12(3) 0.085(16) -0.005(17) -0.023(14) 0.03(2)
C14 0.09(2) 0.10(2) 0.086(16) -0.017(17) -0.027(14) 0.031(19)
O1 0.097(19) 0.15(3) 0.11(2) 0.000(18) -0.034(16) 0.041(18)
C15 0.17(3) 0.31(7) 0.12(3) 0.02(4) 0.02(3) 0.03(4)

loop_
_atom_type_symbol
_atom_type_description
_atom_type_scat_dispersion_real
_atom_type_scat_dispersion_imag
_atom_type_scat_source
C C 0.0056 0.0027 'ANOMDisVal Program in PLATON Spek, A. L. J. Appl. Crystallogr. 2003, 36, 7-13'
H H 0.0000 0.0000 'ANOMDisVal Program in PLATON Spek, A. L. J. Appl. Crystallogr. 2003, 36, 7-13'
Fe Fe 0.3411 1.2586 'ANOMDisVal Program in PLATON Spek, A. L. J. Appl. Crystallogr. 2003, 36, 7-13'
N N 0.0104 0.0054 'ANOMDisVal Program in PLATON Spek, A. L. J. Appl. Crystallogr. 2003, 36, 7-13'
O O 0.0176 0.0099 'ANOMDisVal Program in PLATON Spek, A. L. J. Appl. Crystallogr. 2003, 36, 7-13'

loop_
_geom_angle_atom_site_label_1
_geom_angle_atom_site_label_2
_geom_angle_atom_site_label_3
_geom_angle
_geom_angle_site_symmetry_1
_geom_angle_site_symmetry_3
_geom_angle_publ_flag
N1 Fe01 N1 179.8(2) . 2 ?
N1 Fe01 N3 87.07(17) 2 12 ?
N1 Fe01 N3 92.77(17) . 12 ?
N1 Fe01 N3 87.07(17) . 11_455 ?
N1 Fe01 N3 92.77(17) 2 11_455 ?
N2 Fe01 N1 89.56(17) . 2 ?
N2 Fe01 N1 89.56(17) 2 . ?
N2 Fe01 N1 90.59(17) . . ?
N2 Fe01 N1 90.59(17) 2 2 ?
N2 Fe01 N2 92.3(2) 2 . ?
N2 Fe01 N3 91.01(17) . 11_455 ?
N2 Fe01 N3 175.29(17) . 12 ?
N2 Fe01 N3 91.00(17) 2 12 ?
N2 Fe01 N3 175.29(17) 2 11_455 ?
N3 Fe01 N3 85.9(2) 12 11_455 ?
N1 N1 Fe01 123.69(14) 11 . ?
C1 N1 Fe01 127.7(4) . . ?
C1 N1 N1 107.9(3) . 11 ?
N3 N2 Fe01 118.8(3) . . ?
C6 N2 Fe01 132.4(4) . . ?
C6 N2 N3 108.7(4) . . ?
N2 N3 Fe01 129.3(3) . 11_455 ?
C7 N3 Fe01 123.5(4) . 11_455 ?
C7 N3 N2 106.9(4) . . ?
N3 C7 H7 124.4 . . ?
N3 C7 C8 111.1(5) . . ?
C8 C7 H7 124.4 . . ?
N2 C6 H6 124.7 . . ?
N2 C6 C8 110.5(5) . . ?
C8 C6 H6 124.7 . . ?
N1 C1 H1 124.9 . . ?
N1 C1 C2 110.3(5) . . ?
C2 C1 H1 124.9 . . ?
C7 C8 C6 102.7(5) . . ?
C7 C8 C9 125.5(5) . . ?
C6 C8 C9 131.7(5) . . ?
C1 C2 C1 103.7(7) 11 . ?
C1 C2 C3 128.1(3) . . ?
C1 C2 C3 128.1(3) 11 . ?
C12 C9 C8 120.8(10) . . ?
C12 C9 C13 118.2(13) . 17_566 ?
C11 C9 C8 122.6(6) 17_566 . ?
C11 C9 C13 38.1(11) 17_566 17_566 ?
C11 C9 C10 117.5(7) 17_566 . ?
C13 C9 C8 121.0(10) 17_566 . ?
C10 C9 C8 120.0(6) . . ?
C10 C9 C13 105.6(12) . 17_566 ?
C5 C3 C2 119.8(8) 14 . ?
C5 C3 C4 110.7(9) 14 . ?
C4 C3 C2 121.0(9) . . ?
C9 C12 H12 118.1 . . ?
C9 C12 C13 123.7(18) . . ?
C13 C12 H12 118.1 . . ?
C3 C5 H5 120.2 8 . ?
C3 C5 C4 119.5(19) 8 . ?
C4 C5 H5 120.2 . . ?
C9 C11 H11 119.5 17_566 . ?
C9 C11 C10 121.1(9) 17_566 . ?
C10 C11 H11 119.5 . . ?
C9 C13 C12 117.7(18) 17_566 . ?
C9 C13 H13 121.2 17_566 . ?
C12 C13 H13 121.2 . . ?
C9 C10 H10 119.3 . . ?
C11 C10 C9 121.5(8) . . ?
C11 C10 H10 119.3 . . ?
C3 C4 C5 121(2) . . ?
C3 C4 H4 119.3 . . ?
C5 C4 H4 119.3 . . ?
H16C C16 H16D 109.5 . . ?
H16C C16 H16E 109.5 . . ?
H16D C16 H16E 109.5 . . ?
H16F C16 H16B 109.5 . . ?
H16F C16 H16A 109.5 . . ?
H16B C16 H16A 109.5 . . ?
N4 C16 H16C 109.5 . . ?
N4 C16 H16D 109.5 . . ?
N4 C16 H16E 109.5 . . ?
N4 C16 H16F 109.5 . . ?
N4 C16 H16B 109.5 . . ?
N4 C16 H16A 109.5 . . ?
C16 N4 C15 106(4) . . ?
C14 N4 C16 141(5) . . ?
C14 N4 C15 113(4) . . ?
N4 C14 H14 112.3 . . ?
O1 C14 N4 135(4) . . ?
O1 C14 H14 112.3 . . ?
N4 C15 H15F 109.5 . . ?
N4 C15 H15A 109.5 . . ?
N4 C15 H15C 109.5 . . ?
H15F C15 H15A 109.5 . . ?
H15F C15 H15C 109.5 . . ?
H15A C15 H15C 109.5 . . ?
H15B C15 H15E 109.5 . . ?
H15B C15 H15D 109.5 . . ?
H15E C15 H15D 109.5 . . ?

loop_
_geom_bond_atom_site_label_1
_geom_bond_atom_site_label_2
_geom_bond_distance
_geom_bond_site_symmetry_2
_geom_bond_publ_flag
Fe01 N1 1.946(4) 2 ?
Fe01 N1 1.945(4) . ?
Fe01 N2 1.940(4) . ?
Fe01 N2 1.940(4) 2 ?
Fe01 N3 1.947(4) 12 ?
Fe01 N3 1.947(4) 11_455 ?
N1 N1 1.353(9) 11 ?
N1 C1 1.339(7) . ?
N2 N3 1.362(6) . ?
N2 C6 1.323(7) . ?
N3 C7 1.344(7) . ?
C7 H7 0.9500 . ?
C7 C8 1.384(8) . ?
C6 H6 0.9500 . ?
C6 C8 1.402(8) . ?
C1 H1 0.9500 . ?
C1 C2 1.382(7) . ?
C8 C9 1.463(8) . ?
C2 C3 1.475(11) . ?
C9 C12 1.39(2) . ?
C9 C11 1.370(12) 17_566 ?
C9 C13 1.39(2) 17_566 ?
C9 C10 1.392(11) . ?
C3 C5 1.374(19) 14 ?
C3 C4 1.38(2) . ?
C12 H12 0.9500 . ?
C12 C13 1.40(3) . ?
C5 H5 0.9500 . ?
C5 C4 1.421(15) . ?
C11 H11 0.9500 . ?
C11 C10 1.391(13) . ?
C13 H13 0.9500 . ?
C10 H10 0.9500 . ?
C4 H4 0.9500 . ?
C16 H16C 0.9800 . ?
C16 H16D 0.9800 . ?
C16 H16E 0.9800 . ?
C16 H16F 0.9800 . ?
C16 H16B 0.9800 . ?
C16 H16A 0.9800 . ?
C16 N4 1.38(4) . ?
N4 C14 1.24(4) . ?
N4 C15 1.44(4) . ?
C14 H14 0.9500 . ?
C14 O1 1.23(3) . ?
C15 H15F 0.9800 . ?
C15 H15A 0.9800 . ?
C15 H15C 0.9800 . ?
C15 H15B 0.9800 . ?
C15 H15E 0.9800 . ?
C15 H15D 0.9800 . ?
